data_1546151
loop_
_publ_author_name
'Kachi-Terajima, Chihiro'
'Ishii, Rikako'
'Tojo, Yoshiaki'
'Fukuda, Masato'
'Kitagawa, Yasutaka'
'Asaoka, Mizuki'
'Miyasaka, Hitoshi'

_publ_section_title
;
 Ferromagnetic Exchange Coupling in a Family of MnIII Salen-Type
 Schiff-Base Out-of-Plane Dimers
;
_journal_name_full 'The Journal of Physical Chemistry C'
_journal_paper_doi 10.1021/acs.jpcc.7b03336
_journal_year 2017
_chemical_formula_moiety 'C20 H20 Br2 Mn N5 O2'
_chemical_formula_sum 'C20 H20 Br2 Mn N5 O2'
_chemical_formula_weight 577.16
_space_group_IT_number 2
_symmetry_cell_setting triclinic
_symmetry_Int_Tables_number 2
_symmetry_space_group_name_Hall '-P 1'
_symmetry_space_group_name_H-M 'P -1'
_atom_sites_solution_hydrogens geom
_atom_sites_solution_primary direct
_atom_sites_solution_secondary difmap
_cell_angle_alpha 71.154(13)
_cell_angle_beta 73.375(14)
_cell_angle_gamma 86.565(16)
_cell_formula_units_Z 2
_cell_length_a 8.100(5)
_cell_length_b 11.440(7)
_cell_length_c 12.450(7)
_cell_measurement_reflns_used 4096
_cell_measurement_temperature 103
_cell_measurement_theta_max 31.00
_cell_measurement_theta_min 3.49
_cell_volume 1045.5(11)
_computing_cell_refinement CrystalClear
_computing_data_collection 'CrystalClear (Rigaku Corp., 2000)'
_computing_data_reduction CrystalClear
_computing_molecular_graphics 'CrystalStructure 4.0'
_computing_publication_material 'CrystalStructure 4.0 (Rigaku, 2010)'
_computing_structure_refinement 'SHELXL97 (Sheldrick, 2008)'
_computing_structure_solution 'SIR92 (Altomare, et al., 1994)'
_diffrn_ambient_temperature 103
_diffrn_detector_area_resol_mean 7.314
_diffrn_measured_fraction_theta_full 0.977
_diffrn_measured_fraction_theta_max 0.977
_diffrn_measurement_device_type 'Rigaku Saturn70'
_diffrn_measurement_method \w
_diffrn_radiation_type 'Mo K\a'
_diffrn_radiation_wavelength 0.71070
_diffrn_reflns_av_R_equivalents 0.0282
_diffrn_reflns_limit_h_max 7
_diffrn_reflns_limit_h_min -9
_diffrn_reflns_limit_k_max 13
_diffrn_reflns_limit_k_min -11
_diffrn_reflns_limit_l_max 14
_diffrn_reflns_limit_l_min -14
_diffrn_reflns_number 7204
_diffrn_reflns_theta_full 25.00
_diffrn_reflns_theta_max 25.00
_diffrn_standards_number 0
_exptl_absorpt_coefficient_mu 4.492
_exptl_absorpt_correction_T_max 0.638
_exptl_absorpt_correction_T_min 0.337
_exptl_absorpt_correction_type multi-scan
_exptl_absorpt_process_details 'REQAB (Rigaku, 1998)'
_exptl_crystal_colour brown
_exptl_crystal_density_diffrn 1.833
_exptl_crystal_density_method 'not measured'
_exptl_crystal_description prism
_exptl_crystal_F_000 572.00
_exptl_crystal_size_max 0.200
_exptl_crystal_size_mid 0.200
_exptl_crystal_size_min 0.100
_refine_diff_density_max 0.510
_refine_diff_density_min -0.580
_refine_ls_extinction_method none
_refine_ls_goodness_of_fit_ref 1.047
_refine_ls_hydrogen_treatment constr
_refine_ls_number_parameters 271
_refine_ls_number_reflns 3605
_refine_ls_number_restraints 0
_refine_ls_R_factor_gt 0.0260
_refine_ls_shift/su_max 0.001
_refine_ls_structure_factor_coef Fsqd
_refine_ls_weighting_details 'w = 1/[\s^2^(Fo^2^)+(0.0423P)^2^+0.0000P] where P=(Fo^2^+2Fc^2^)/3'
_refine_ls_weighting_scheme calc
_refine_ls_wR_factor_ref 0.0704
_reflns_number_gt 3155
_reflns_number_total 3605
_reflns_threshold_expression F^2^>2.0\s(F^2^)
_cod_data_source_file jp7b03336_si_009.cif
_cod_data_source_block Mn5-BrsaltmenN3dimer
_cod_database_code 1546151

loop_
_symmetry_equiv_pos_site_id
_symmetry_equiv_pos_as_xyz
1 +X,+Y,+Z
2 -X,-Y,-Z

loop_
_atom_site_label
_atom_site_type_symbol
_atom_site_fract_x
_atom_site_fract_y
_atom_site_fract_z
_atom_site_U_iso_or_equiv
_atom_site_adp_type
_atom_site_occupancy
_atom_site_symmetry_multiplicity
_atom_site_calc_flag
_atom_site_refinement_flags
Br(1) Br 0.75073(3) -0.10627(2) 0.58560(2) 0.01886(10) Uani 1.0 2 d .
Br(2) Br -0.47834(3) 0.38484(2) 1.43412(2) 0.01948(10) Uani 1.0 2 d .
Mn(1) Mn 0.06384(4) 0.16402(3) 0.95300(3) 0.01001(11) Uani 1.0 2 d .
O(1) O 0.1948(2) 0.01872(15) 0.96651(16) 0.0126(4) Uani 1.0 2 d .
O(2) O 0.0037(2) 0.13434(15) 1.11692(16) 0.0127(4) Uani 1.0 2 d .
N(1) N 0.0860(3) 0.19029(18) 0.78373(19) 0.0101(5) Uani 1.0 2 d .
N(2) N -0.1136(3) 0.29062(18) 0.93076(19) 0.0101(5) Uani 1.0 2 d .
N(3) N 0.2826(3) 0.2814(2) 0.9107(2) 0.0169(5) Uani 1.0 2 d .
N(4) N 0.3003(3) 0.33779(19) 0.9732(2) 0.0151(5) Uani 1.0 2 d .
N(5) N 0.3243(4) 0.3919(3) 1.0320(3) 0.0276(6) Uani 1.0 2 d .
C(1) C 0.3270(3) 0.0043(3) 0.8794(3) 0.0107(5) Uani 1.0 2 d .
C(2) C 0.4587(3) -0.0751(3) 0.9073(3) 0.0116(6) Uani 1.0 2 d .
C(3) C 0.5869(3) -0.1044(3) 0.8202(3) 0.0131(6) Uani 1.0 2 d .
C(4) C 0.5849(3) -0.0544(3) 0.7026(3) 0.0120(6) Uani 1.0 2 d .
C(5) C 0.4654(3) 0.0287(3) 0.6705(3) 0.0128(6) Uani 1.0 2 d .
C(6) C 0.3358(3) 0.0617(3) 0.7585(3) 0.0114(6) Uani 1.0 2 d .
C(7) C 0.2087(3) 0.1443(3) 0.7182(3) 0.0117(6) Uani 1.0 2 d .
C(8) C -0.0521(3) 0.2630(3) 0.7346(3) 0.0107(6) Uani 1.0 2 d .
C(9) C -0.1963(3) 0.1680(3) 0.7610(3) 0.0134(6) Uani 1.0 2 d .
C(10) C 0.0121(4) 0.3285(3) 0.6010(3) 0.0153(6) Uani 1.0 2 d .
C(11) C -0.1097(3) 0.3585(3) 0.8038(3) 0.0115(6) Uani 1.0 2 d .
C(12) C -0.2853(3) 0.4096(3) 0.7926(3) 0.0153(6) Uani 1.0 2 d .
C(13) C 0.0246(4) 0.4652(3) 0.7600(3) 0.0166(6) Uani 1.0 2 d .
C(14) C -0.2143(3) 0.3265(3) 1.0148(3) 0.0129(6) Uani 1.0 2 d .
C(15) C -0.2158(3) 0.2840(3) 1.1366(3) 0.0120(6) Uani 1.0 2 d .
C(16) C -0.3305(3) 0.3399(3) 1.2135(3) 0.0139(6) Uani 1.0 2 d .
C(17) C -0.3346(3) 0.3053(3) 1.3307(3) 0.0136(6) Uani 1.0 2 d .
C(18) C -0.2293(4) 0.2128(3) 1.3764(3) 0.0151(6) Uani 1.0 2 d .
C(19) C -0.1190(4) 0.1558(3) 1.3029(3) 0.0141(6) Uani 1.0 2 d .
C(20) C -0.1072(3) 0.1910(3) 1.1821(3) 0.0111(6) Uani 1.0 2 d .
H(2) H 0.4597 -0.1094 0.9875 0.0139 Uiso 1.0 2 calc R
H(3) H 0.6754 -0.1579 0.8404 0.0157 Uiso 1.0 2 calc R
H(5) H 0.4692 0.0641 0.5894 0.0154 Uiso 1.0 2 calc R
H(7) H 0.2154 0.1670 0.6366 0.0141 Uiso 1.0 2 calc R
H(9A) H -0.2392 0.1275 0.8466 0.0161 Uiso 1.0 2 calc R
H(9B) H -0.1511 0.1058 0.7223 0.0161 Uiso 1.0 2 calc R
H(9C) H -0.2908 0.2099 0.7308 0.0161 Uiso 1.0 2 calc R
H(10A) H 0.0512 0.2670 0.5605 0.0184 Uiso 1.0 2 calc R
H(10B) H 0.1081 0.3861 0.5838 0.0184 Uiso 1.0 2 calc R
H(10C) H -0.0820 0.3741 0.5732 0.0184 Uiso 1.0 2 calc R
H(12A) H -0.3197 0.4677 0.8375 0.0183 Uiso 1.0 2 calc R
H(12B) H -0.3714 0.3414 0.8240 0.0183 Uiso 1.0 2 calc R
H(12C) H -0.2771 0.4526 0.7091 0.0183 Uiso 1.0 2 calc R
H(13A) H 0.1372 0.4317 0.7656 0.0199 Uiso 1.0 2 calc R
H(13B) H -0.0103 0.5194 0.8089 0.0199 Uiso 1.0 2 calc R
H(13C) H 0.0326 0.5126 0.6774 0.0199 Uiso 1.0 2 calc R
H(14) H -0.2951 0.3869 0.9935 0.0155 Uiso 1.0 2 calc R
H(16) H -0.4048 0.4015 1.1840 0.0167 Uiso 1.0 2 calc R
H(18) H -0.2336 0.1892 1.4576 0.0181 Uiso 1.0 2 calc R
H(19) H -0.0497 0.0916 1.3349 0.0169 Uiso 1.0 2 calc R

loop_
_atom_site_aniso_label
_atom_site_aniso_U_11
_atom_site_aniso_U_22
_atom_site_aniso_U_33
_atom_site_aniso_U_12
_atom_site_aniso_U_13
_atom_site_aniso_U_23
Br(1) 0.01399(14) 0.02917(17) 0.01566(16) 0.01003(11) -0.00399(11) -0.01195(12)
Br(2) 0.02007(15) 0.02108(17) 0.01742(16) 0.00445(11) 0.00050(12) -0.01205(12)
Mn(1) 0.00984(19) 0.0112(2) 0.0102(2) 0.00355(15) -0.00313(15) -0.00527(16)
O(1) 0.0145(9) 0.0129(9) 0.0105(10) 0.0050(7) -0.0029(8) -0.0051(8)
O(2) 0.0135(9) 0.0134(9) 0.0134(10) 0.0030(7) -0.0039(8) -0.0077(8)
N(1) 0.0094(10) 0.0091(11) 0.0117(12) 0.0011(9) -0.0039(9) -0.0026(9)
N(2) 0.0104(10) 0.0080(10) 0.0122(12) 0.0000(8) -0.0028(9) -0.0038(9)
N(3) 0.0129(11) 0.0220(13) 0.0166(13) -0.0017(10) -0.0027(10) -0.0080(11)
N(4) 0.0142(11) 0.0107(11) 0.0153(12) 0.0026(9) -0.0026(10) 0.0008(10)
N(5) 0.0409(16) 0.0181(13) 0.0299(16) 0.0005(11) -0.0128(13) -0.0132(12)
C(1) 0.0107(12) 0.0082(12) 0.0148(14) -0.0021(10) -0.0024(11) -0.0063(11)
C(2) 0.0119(12) 0.0106(13) 0.0127(14) -0.0010(10) -0.0040(11) -0.0034(11)
C(3) 0.0110(12) 0.0102(13) 0.0183(15) 0.0012(10) -0.0046(11) -0.0046(11)
C(4) 0.0078(12) 0.0140(13) 0.0152(14) -0.0001(10) 0.0019(10) -0.0105(11)
C(5) 0.0112(12) 0.0158(14) 0.0118(14) -0.0013(11) -0.0036(11) -0.0042(11)
C(6) 0.0099(12) 0.0111(13) 0.0163(14) 0.0007(10) -0.0047(11) -0.0078(11)
C(7) 0.0125(12) 0.0123(13) 0.0112(13) -0.0006(10) -0.0037(11) -0.0043(11)
C(8) 0.0099(12) 0.0102(13) 0.0130(14) 0.0024(10) -0.0050(11) -0.0039(11)
C(9) 0.0138(13) 0.0142(14) 0.0151(14) -0.0002(11) -0.0058(11) -0.0070(11)
C(10) 0.0151(13) 0.0164(14) 0.0112(14) 0.0053(11) -0.0027(11) -0.0017(11)
C(11) 0.0113(12) 0.0105(13) 0.0120(14) 0.0027(10) -0.0023(10) -0.0038(11)
C(12) 0.0141(13) 0.0169(14) 0.0157(14) 0.0080(11) -0.0050(11) -0.0070(11)
C(13) 0.0183(14) 0.0107(14) 0.0182(15) -0.0003(11) -0.0028(12) -0.0031(11)
C(14) 0.0107(12) 0.0078(13) 0.0202(15) -0.0002(10) -0.0043(11) -0.0042(11)
C(15) 0.0107(12) 0.0097(13) 0.0176(15) -0.0016(10) -0.0039(11) -0.0068(11)
C(16) 0.0105(12) 0.0138(14) 0.0172(15) -0.0002(10) -0.0018(11) -0.0064(11)
C(17) 0.0118(12) 0.0135(13) 0.0151(14) -0.0002(10) 0.0022(11) -0.0094(11)
C(18) 0.0158(13) 0.0181(14) 0.0119(14) -0.0020(11) -0.0020(11) -0.0066(11)
C(19) 0.0127(13) 0.0131(13) 0.0181(15) 0.0010(10) -0.0055(11) -0.0060(11)
C(20) 0.0094(12) 0.0108(13) 0.0160(14) -0.0019(10) -0.0026(11) -0.0086(11)

loop_
_atom_type_symbol
_atom_type_description
_atom_type_scat_dispersion_real
_atom_type_scat_dispersion_imag
_atom_type_scat_source
C C 0.0033 0.0016
;
International Tables for Crystallography
(1992, Vol. C, Tables 4.2.6.8 and 6.1.1.4)
;
H H 0.0000 0.0000
;
International Tables for Crystallography
(1992, Vol. C, Table 6.1.1.4)
;
N N 0.0061 0.0033
;
International Tables for Crystallography
(1992, Vol. C, Tables 4.2.6.8 and 6.1.1.4)
;
O O 0.0106 0.0060
;
International Tables for Crystallography
(1992, Vol. C, Tables 4.2.6.8 and 6.1.1.4)
;
Mn Mn 0.3368 0.7283
;
International Tables for Crystallography
(1992, Vol. C, Tables 4.2.6.8 and 6.1.1.4)
;
Br Br -0.2901 2.4595
;
International Tables for Crystallography
(1992, Vol. C, Tables 4.2.6.8 and 6.1.1.4)
;

loop_
_geom_angle_atom_site_label_1
_geom_angle_atom_site_label_2
_geom_angle_atom_site_label_3
_geom_angle
_geom_angle_publ_flag
O(1) Mn(1) O(2) 91.61(8) yes
O(1) Mn(1) N(1) 92.20(9) yes
O(1) Mn(1) N(2) 165.54(10) yes
O(1) Mn(1) N(3) 93.57(10) yes
O(2) Mn(1) N(1) 170.46(9) yes
O(2) Mn(1) N(2) 92.85(9) yes
O(2) Mn(1) N(3) 96.00(10) yes
N(1) Mn(1) N(2) 81.41(10) yes
N(1) Mn(1) N(3) 92.49(10) yes
N(2) Mn(1) N(3) 99.64(10) yes
Mn(1) O(1) C(1) 123.59(14) yes
Mn(1) O(2) C(20) 129.49(17) yes
Mn(1) N(1) C(7) 122.67(19) yes
Mn(1) N(1) C(8) 116.70(16) yes
C(7) N(1) C(8) 120.6(3) yes
Mn(1) N(2) C(11) 115.42(16) yes
Mn(1) N(2) C(14) 124.48(19) yes
C(11) N(2) C(14) 119.6(2) yes
Mn(1) N(3) N(4) 123.07(16) yes
N(3) N(4) N(5) 177.4(3) yes
O(1) C(1) C(2) 119.4(3) yes
O(1) C(1) C(6) 122.3(3) yes
C(2) C(1) C(6) 118.2(3) yes
C(1) C(2) C(3) 121.3(3) yes
C(2) C(3) C(4) 119.3(3) yes
Br(1) C(4) C(3) 118.75(19) yes
Br(1) C(4) C(5) 119.8(3) yes
C(3) C(4) C(5) 121.5(3) yes
C(4) C(5) C(6) 119.7(3) yes
C(1) C(6) C(5) 119.7(3) yes
C(1) C(6) C(7) 123.7(3) yes
C(5) C(6) C(7) 116.4(3) yes
N(1) C(7) C(6) 125.6(3) yes
N(1) C(8) C(9) 105.52(19) yes
N(1) C(8) C(10) 112.46(19) yes
N(1) C(8) C(11) 105.4(3) yes
C(9) C(8) C(10) 109.5(3) yes
C(9) C(8) C(11) 112.5(2) yes
C(10) C(8) C(11) 111.3(2) yes
N(2) C(11) C(8) 106.43(19) yes
N(2) C(11) C(12) 112.16(19) yes
N(2) C(11) C(13) 106.0(3) yes
C(8) C(11) C(12) 110.8(3) yes
C(8) C(11) C(13) 111.4(2) yes
C(12) C(11) C(13) 109.9(2) yes
N(2) C(14) C(15) 126.4(3) yes
C(14) C(15) C(16) 117.5(3) yes
C(14) C(15) C(20) 123.1(3) yes
C(16) C(15) C(20) 119.4(3) yes
C(15) C(16) C(17) 120.2(3) yes
Br(2) C(17) C(16) 121.1(2) yes
Br(2) C(17) C(18) 118.1(3) yes
C(16) C(17) C(18) 120.8(3) yes
C(17) C(18) C(19) 119.8(3) yes
C(18) C(19) C(20) 121.3(3) yes
O(2) C(20) C(15) 123.5(3) yes
O(2) C(20) C(19) 117.9(3) yes
C(15) C(20) C(19) 118.6(3) yes
C(1) C(2) H(2) 119.358 no
C(3) C(2) H(2) 119.351 no
C(2) C(3) H(3) 120.344 no
C(4) C(3) H(3) 120.356 no
C(4) C(5) H(5) 120.140 no
C(6) C(5) H(5) 120.147 no
N(1) C(7) H(7) 117.181 no
C(6) C(7) H(7) 117.184 no
C(8) C(9) H(9A) 109.475 no
C(8) C(9) H(9B) 109.474 no
C(8) C(9) H(9C) 109.471 no
H(9A) C(9) H(9B) 109.468 no
H(9A) C(9) H(9C) 109.468 no
H(9B) C(9) H(9C) 109.471 no
C(8) C(10) H(10A) 109.466 no
C(8) C(10) H(10B) 109.474 no
C(8) C(10) H(10C) 109.467 no
H(10A) C(10) H(10B) 109.472 no
H(10A) C(10) H(10C) 109.470 no
H(10B) C(10) H(10C) 109.478 no
C(11) C(12) H(12A) 109.466 no
C(11) C(12) H(12B) 109.476 no
C(11) C(12) H(12C) 109.473 no
H(12A) C(12) H(12B) 109.470 no
H(12A) C(12) H(12C) 109.469 no
H(12B) C(12) H(12C) 109.473 no
C(11) C(13) H(13A) 109.474 no
C(11) C(13) H(13B) 109.474 no
C(11) C(13) H(13C) 109.472 no
H(13A) C(13) H(13B) 109.471 no
H(13A) C(13) H(13C) 109.470 no
H(13B) C(13) H(13C) 109.467 no
N(2) C(14) H(14) 116.823 no
C(15) C(14) H(14) 116.823 no
C(15) C(16) H(16) 119.905 no
C(17) C(16) H(16) 119.911 no
C(17) C(18) H(18) 120.118 no
C(19) C(18) H(18) 120.122 no
C(18) C(19) H(19) 119.368 no
C(20) C(19) H(19) 119.362 no

loop_
_geom_bond_atom_site_label_1
_geom_bond_atom_site_label_2
_geom_bond_distance
_geom_bond_publ_flag
Br(1) C(4) 1.903(3) yes
Br(2) C(17) 1.901(3) yes
Mn(1) O(1) 1.904(2) yes
Mn(1) O(2) 1.876(3) yes
Mn(1) N(1) 1.986(3) yes
Mn(1) N(2) 1.990(3) yes
Mn(1) N(3) 2.125(3) yes
O(1) C(1) 1.334(3) yes
O(2) C(20) 1.318(4) yes
N(1) C(7) 1.296(4) yes
N(1) C(8) 1.506(4) yes
N(2) C(11) 1.511(4) yes
N(2) C(14) 1.295(4) yes
N(3) N(4) 1.200(4) yes
N(4) N(5) 1.160(5) yes
C(1) C(2) 1.406(4) yes
C(1) C(6) 1.417(4) yes
C(2) C(3) 1.384(4) yes
C(3) C(4) 1.394(4) yes
C(4) C(5) 1.367(4) yes
C(5) C(6) 1.417(4) yes
C(6) C(7) 1.441(4) yes
C(8) C(9) 1.536(4) yes
C(8) C(10) 1.531(4) yes
C(8) C(11) 1.571(5) yes
C(11) C(12) 1.532(4) yes
C(11) C(13) 1.537(4) yes
C(14) C(15) 1.432(5) yes
C(15) C(16) 1.416(4) yes
C(15) C(20) 1.419(4) yes
C(16) C(17) 1.374(5) yes
C(17) C(18) 1.396(4) yes
C(18) C(19) 1.381(4) yes
C(19) C(20) 1.402(5) yes
C(2) H(2) 0.950 no
C(3) H(3) 0.950 no
C(5) H(5) 0.950 no
C(7) H(7) 0.950 no
C(9) H(9A) 0.980 no
C(9) H(9B) 0.980 no
C(9) H(9C) 0.980 no
C(10) H(10A) 0.980 no
C(10) H(10B) 0.980 no
C(10) H(10C) 0.980 no
C(12) H(12A) 0.980 no
C(12) H(12B) 0.980 no
C(12) H(12C) 0.980 no
C(13) H(13A) 0.980 no
C(13) H(13B) 0.980 no
C(13) H(13C) 0.980 no
C(14) H(14) 0.950 no
C(16) H(16) 0.950 no
C(18) H(18) 0.950 no
C(19) H(19) 0.950 no

loop_
_geom_contact_atom_site_label_1
_geom_contact_atom_site_label_2
_geom_contact_distance
_geom_contact_publ_flag
_geom_contact_site_symmetry_2
Br(1) C(19) 3.578(4) no 2_657
Br(2) Br(2) 3.4798(16) no 2_468
Mn(1) O(1) 2.781(3) no 2_557
Mn(1) C(1) 3.527(3) no 2_557
O(1) Mn(1) 2.781(3) no 2_557
O(1) O(1) 3.043(3) no 2_557
O(1) O(2) 3.033(4) no 2_557
O(1) N(1) 3.516(3) no 2_557
O(1) N(2) 3.386(4) no 2_557
O(1) C(9) 3.378(4) no 2_557
O(2) O(1) 3.033(4) no 2_557
O(2) N(1) 3.563(4) no 2_557
O(2) C(1) 3.176(4) no 2_557
O(2) C(3) 3.591(4) no 2_657
O(2) C(6) 3.325(4) no 2_557
O(2) C(7) 3.427(4) no 2_557
N(1) O(1) 3.516(3) no 2_557
N(1) O(2) 3.563(4) no 2_557
N(2) O(1) 3.386(4) no 2_557
N(2) C(2) 3.514(4) no 2_557
N(3) C(12) 3.584(4) no 1_655
N(4) C(3) 3.346(4) no 2_657
N(4) C(12) 3.438(4) no 1_655
N(5) C(3) 3.359(4) no 2_657
N(5) C(12) 3.570(5) no 2_567
N(5) C(14) 3.202(4) no 2_567
N(5) C(16) 3.554(4) no 2_567
C(1) Mn(1) 3.527(3) no 2_557
C(1) O(2) 3.176(4) no 2_557
C(1) C(15) 3.551(5) no 2_557
C(1) C(20) 3.333(5) no 2_557
C(2) N(2) 3.514(4) no 2_557
C(2) C(2) 3.508(5) no 2_657
C(2) C(14) 3.303(4) no 2_557
C(2) C(15) 3.450(5) no 2_557
C(3) O(2) 3.591(4) no 2_657
C(3) N(4) 3.346(4) no 2_657
C(3) N(5) 3.359(4) no 2_657
C(3) C(9) 3.429(4) no 1_655
C(3) C(15) 3.556(5) no 2_557
C(4) C(9) 3.551(5) no 1_655
C(5) C(19) 3.488(5) no 2_557
C(5) C(20) 3.598(4) no 2_557
C(6) O(2) 3.325(4) no 2_557
C(6) C(19) 3.519(5) no 2_557
C(6) C(20) 3.288(4) no 2_557
C(7) O(2) 3.427(4) no 2_557
C(9) O(1) 3.378(4) no 2_557
C(9) C(3) 3.429(4) no 1_455
C(9) C(4) 3.551(5) no 1_455
C(12) N(3) 3.584(4) no 1_455
C(12) N(4) 3.438(4) no 1_455
C(12) N(5) 3.570(5) no 2_567
C(13) C(16) 3.581(5) no 2_567
C(13) C(17) 3.424(4) no 2_567
C(14) N(5) 3.202(4) no 2_567
C(14) C(2) 3.303(4) no 2_557
C(15) C(1) 3.551(5) no 2_557
C(15) C(2) 3.450(5) no 2_557
C(15) C(3) 3.556(5) no 2_557
C(16) N(5) 3.554(4) no 2_567
C(16) C(13) 3.581(5) no 2_567
C(17) C(13) 3.424(4) no 2_567
C(19) Br(1) 3.578(4) no 2_657
C(19) C(5) 3.488(5) no 2_557
C(19) C(6) 3.519(5) no 2_557
C(20) C(1) 3.333(5) no 2_557
C(20) C(5) 3.598(4) no 2_557
C(20) C(6) 3.288(4) no 2_557
Br(1) H(5) 3.0972 no 2_656
Br(1) H(7) 2.9990 no 2_656
Br(1) H(10A) 3.0657 no 2_656
Br(1) H(18) 3.2309 no 1_654
Br(1) H(19) 3.2351 no 1_654
Br(1) H(19) 2.8984 no 2_657
Br(2) H(5) 3.5375 no 1_456
Br(2) H(7) 3.4385 no 1_456
Br(2) H(10B) 3.3370 no 1_456
Br(2) H(12C) 3.1626 no 2_467
Br(2) H(13A) 3.4080 no 2_567
Br(2) H(13C) 3.5956 no 2_567
O(1) H(2) 3.2988 no 2_657
O(1) H(9A) 2.4966 no 2_557
O(1) H(9B) 3.5877 no 2_557
O(2) H(3) 2.8419 no 2_657
O(2) H(9A) 3.4280 no 2_557
O(2) H(9B) 3.2247 no 2_557
N(2) H(2) 3.3010 no 2_557
N(3) H(2) 3.0408 no 2_657
N(3) H(3) 3.0709 no 2_657
N(3) H(12B) 2.7412 no 1_655
N(3) H(16) 3.5392 no 2_567
N(4) H(2) 3.1554 no 2_657
N(4) H(3) 2.6050 no 2_657
N(4) H(12A) 3.2382 no 1_655
N(4) H(12B) 2.7682 no 1_655
N(4) H(14) 3.4504 no 1_655
N(4) H(14) 3.3032 no 2_567
N(4) H(16) 3.0042 no 2_567
N(5) H(3) 2.6351 no 2_657
N(5) H(12A) 3.1430 no 1_655
N(5) H(12A) 2.6196 no 2_567
N(5) H(12B) 3.2036 no 1_655
N(5) H(13B) 3.0866 no 2_567
N(5) H(14) 2.9815 no 1_655
N(5) H(14) 2.4522 no 2_567
N(5) H(16) 3.3086 no 1_655
N(5) H(16) 2.8844 no 2_567
C(1) H(2) 3.2167 no 2_657
C(1) H(9A) 3.1356 no 2_557
C(2) H(2) 3.0083 no 2_657
C(2) H(9A) 3.2280 no 1_655
C(2) H(9A) 2.9544 no 2_557
C(2) H(14) 3.5763 no 2_557
C(3) H(9A) 3.2252 no 1_655
C(3) H(9B) 3.0013 no 1_655
C(3) H(9C) 3.5151 no 1_655
C(4) H(9B) 3.0091 no 1_655
C(4) H(9C) 3.3964 no 1_655
C(4) H(18) 3.4159 no 1_654
C(5) H(9B) 3.5625 no 1_655
C(5) H(9C) 3.3332 no 1_655
C(5) H(18) 3.1680 no 1_654
C(6) H(9C) 3.4325 no 1_655
C(7) H(19) 3.3816 no 2_557
C(9) H(2) 3.1299 no 2_557
C(10) H(10B) 3.5993 no 2_566
C(10) H(10C) 3.3706 no 2_566
C(10) H(13C) 3.4668 no 2_566
C(12) H(16) 3.2236 no 2_467
C(14) H(2) 3.2851 no 2_557
C(15) H(13B) 3.3262 no 2_567
C(16) H(12A) 3.5575 no 2_467
C(16) H(13A) 3.2414 no 2_567
C(16) H(13B) 3.1761 no 2_567
C(17) H(5) 3.5167 no 1_456
C(17) H(13A) 3.1930 no 2_567
C(17) H(13B) 3.2384 no 2_567
C(17) H(13C) 3.2666 no 2_567
C(18) H(5) 3.1258 no 1_456
C(18) H(13B) 3.4719 no 2_567
C(18) H(13C) 3.3893 no 2_567
C(19) H(3) 3.5226 no 2_657
C(19) H(5) 3.5605 no 2_557
C(20) H(3) 3.4355 no 2_657
C(20) H(13B) 3.5460 no 2_567
H(2) O(1) 3.2988 no 2_657
H(2) N(2) 3.3010 no 2_557
H(2) N(3) 3.0408 no 2_657
H(2) N(4) 3.1554 no 2_657
H(2) C(1) 3.2167 no 2_657
H(2) C(2) 3.0083 no 2_657
H(2) C(9) 3.1299 no 2_557
H(2) C(14) 3.2851 no 2_557
H(2) H(2) 2.7562 no 2_657
H(2) H(9A) 3.4118 no 1_655
H(2) H(9A) 2.2698 no 2_557
H(2) H(9C) 3.2137 no 2_557
H(2) H(12B) 2.8826 no 2_557
H(2) H(14) 3.4289 no 2_557
H(3) O(2) 2.8419 no 2_657
H(3) N(3) 3.0709 no 2_657
H(3) N(4) 2.6050 no 2_657
H(3) N(5) 2.6351 no 2_657
H(3) C(19) 3.5226 no 2_657
H(3) C(20) 3.4355 no 2_657
H(3) H(9A) 3.4071 no 1_655
H(3) H(9B) 3.1141 no 1_655
H(3) H(19) 3.1547 no 2_657
H(5) Br(1) 3.0972 no 2_656
H(5) Br(2) 3.5375 no 1_654
H(5) C(17) 3.5167 no 1_654
H(5) C(18) 3.1258 no 1_654
H(5) C(19) 3.5605 no 2_557
H(5) H(5) 2.9578 no 2_656
H(5) H(18) 2.6783 no 1_654
H(7) Br(1) 2.9990 no 2_656
H(7) Br(2) 3.4385 no 1_654
H(7) H(19) 3.1944 no 2_557
H(9A) O(1) 2.4966 no 2_557
H(9A) O(2) 3.4280 no 2_557
H(9A) C(1) 3.1356 no 2_557
H(9A) C(2) 3.2280 no 1_455
H(9A) C(2) 2.9544 no 2_557
H(9A) C(3) 3.2252 no 1_455
H(9A) H(2) 3.4118 no 1_455
H(9A) H(2) 2.2698 no 2_557
H(9A) H(3) 3.4071 no 1_455
H(9B) O(1) 3.5877 no 2_557
H(9B) O(2) 3.2247 no 2_557
H(9B) C(3) 3.0013 no 1_455
H(9B) C(4) 3.0091 no 1_455
H(9B) C(5) 3.5625 no 1_455
H(9B) H(3) 3.1141 no 1_455
H(9B) H(18) 3.3718 no 1_554
H(9B) H(19) 2.8617 no 2_557
H(9C) C(3) 3.5151 no 1_455
H(9C) C(4) 3.3964 no 1_455
H(9C) C(5) 3.3332 no 1_455
H(9C) C(6) 3.4325 no 1_455
H(9C) H(2) 3.2137 no 2_557
H(9C) H(18) 3.3826 no 1_554
H(10A) Br(1) 3.0657 no 2_656
H(10A) H(13C) 3.4221 no 2_566
H(10A) H(18) 3.2284 no 1_554
H(10B) Br(2) 3.3370 no 1_654
H(10B) C(10) 3.5993 no 2_566
H(10B) H(10B) 3.4998 no 2_566
H(10B) H(10C) 2.8450 no 2_566
H(10B) H(12C) 3.4178 no 2_566
H(10B) H(13C) 3.5706 no 2_566
H(10C) C(10) 3.3706 no 2_566
H(10C) H(10B) 2.8450 no 2_566
H(10C) H(10C) 3.0102 no 2_566
H(10C) H(13C) 2.8824 no 2_566
H(10C) H(18) 3.3673 no 1_554
H(12A) N(4) 3.2382 no 1_455
H(12A) N(5) 3.1430 no 1_455
H(12A) N(5) 2.6196 no 2_567
H(12A) C(16) 3.5575 no 2_467
H(12A) H(16) 2.6406 no 2_467
H(12B) N(3) 2.7412 no 1_455
H(12B) N(4) 2.7682 no 1_455
H(12B) N(5) 3.2036 no 1_455
H(12B) H(2) 2.8826 no 2_557
H(12B) H(16) 3.3497 no 2_467
H(12C) Br(2) 3.1626 no 2_467
H(12C) H(10B) 3.4178 no 2_566
H(12C) H(16) 3.1865 no 2_467
H(13A) Br(2) 3.4080 no 2_567
H(13A) C(16) 3.2414 no 2_567
H(13A) C(17) 3.1930 no 2_567
H(13A) H(16) 3.2828 no 2_567
H(13B) N(5) 3.0866 no 2_567
H(13B) C(15) 3.3262 no 2_567
H(13B) C(16) 3.1761 no 2_567
H(13B) C(17) 3.2384 no 2_567
H(13B) C(18) 3.4719 no 2_567
H(13B) C(20) 3.5460 no 2_567
H(13B) H(16) 3.5656 no 2_567
H(13C) Br(2) 3.5956 no 2_567
H(13C) C(10) 3.4668 no 2_566
H(13C) C(17) 3.2666 no 2_567
H(13C) C(18) 3.3893 no 2_567
H(13C) H(10A) 3.4221 no 2_566
H(13C) H(10B) 3.5706 no 2_566
H(13C) H(10C) 2.8824 no 2_566
H(13C) H(18) 3.5368 no 2_567
H(14) N(4) 3.4504 no 1_455
H(14) N(4) 3.3032 no 2_567
H(14) N(5) 2.9815 no 1_455
H(14) N(5) 2.4522 no 2_567
H(14) C(2) 3.5763 no 2_557
H(14) H(2) 3.4289 no 2_557
H(16) N(3) 3.5392 no 2_567
H(16) N(4) 3.0042 no 2_567
H(16) N(5) 3.3086 no 1_455
H(16) N(5) 2.8844 no 2_567
H(16) C(12) 3.2236 no 2_467
H(16) H(12A) 2.6406 no 2_467
H(16) H(12B) 3.3497 no 2_467
H(16) H(12C) 3.1865 no 2_467
H(16) H(13A) 3.2828 no 2_567
H(16) H(13B) 3.5656 no 2_567
H(18) Br(1) 3.2309 no 1_456
H(18) C(4) 3.4159 no 1_456
H(18) C(5) 3.1680 no 1_456
H(18) H(5) 2.6783 no 1_456
H(18) H(9B) 3.3718 no 1_556
H(18) H(9C) 3.3826 no 1_556
H(18) H(10A) 3.2284 no 1_556
H(18) H(10C) 3.3673 no 1_556
H(18) H(13C) 3.5368 no 2_567
H(19) Br(1) 3.2351 no 1_456
H(19) Br(1) 2.8984 no 2_657
H(19) C(7) 3.3816 no 2_557
H(19) H(3) 3.1547 no 2_657
H(19) H(7) 3.1944 no 2_557
H(19) H(9B) 2.8617 no 2_557
